data_4314352
loop_
_publ_author_name
'Dana J. Eisler'
'Richard J. Puddephatt'

_publ_section_title
;
 Structures and Conformational Dynamics of Gold(I) Halide Complexes of
 Resorcinarene Tetraphosphinite Ligands
;
_journal_name_full 'Inorganic Chemistry'
_journal_page_first 6352
_journal_page_last 6365
_journal_paper_doi 10.1021/ic034430c
_journal_volume 42
_journal_year 2003
_chemical_formula_sum 'C125.2 H102.4 Au4 Cl6.4 O16.5 P4'
_chemical_formula_weight 3009.50
_chemical_name_systematic
; 
 ? 
;
_space_group_IT_number 14
_symmetry_cell_setting monoclinic
_symmetry_space_group_name_Hall '-P 2yn'
_symmetry_space_group_name_H-M 'P 1 21/n 1'
_atom_sites_solution_hydrogens geom
_atom_sites_solution_primary direct
_atom_sites_solution_secondary difmap
_audit_creation_method SHELXL-97
_cell_angle_alpha 90.00
_cell_angle_beta 91.4960(10)
_cell_angle_gamma 90.00
_cell_formula_units_Z 4
_cell_length_a 18.94390(10)
_cell_length_b 17.58260(10)
_cell_length_c 36.7552(3)
_cell_measurement_temperature 200(2)
_cell_volume 12238.36(14)
_computing_cell_refinement 'Nonius DENZO'
_computing_data_collection 'Nonius COLLECT'
_computing_data_reduction 'Nonius DENZO'
_computing_molecular_graphics 'Bruker SHELXTL'
_computing_publication_material 'Bruker SHELXTL'
_computing_structure_refinement 'SHELXL-97 (Sheldrick, 1997)'
_computing_structure_solution 'SHELXS-97 (Sheldrick, 1990)'
_diffrn_ambient_temperature 200(2)
_diffrn_measured_fraction_theta_full 0.969
_diffrn_measured_fraction_theta_max 0.969
_diffrn_measurement_device_type 'Nonius Kappa CCD'
_diffrn_measurement_method 'phi\omega scans'
_diffrn_radiation_monochromator graphite
_diffrn_radiation_source 'fine-focus sealed tube'
_diffrn_radiation_type MoK\a
_diffrn_radiation_wavelength 0.71073
_diffrn_reflns_av_R_equivalents 0.0056
_diffrn_reflns_av_sigmaI/netI 0.0544
_diffrn_reflns_limit_h_max 24
_diffrn_reflns_limit_h_min -24
_diffrn_reflns_limit_k_max 22
_diffrn_reflns_limit_k_min -22
_diffrn_reflns_limit_l_max 47
_diffrn_reflns_limit_l_min -47
_diffrn_reflns_number 116965
_diffrn_reflns_theta_full 27.51
_diffrn_reflns_theta_max 27.51
_diffrn_reflns_theta_min 2.55
_exptl_absorpt_coefficient_mu 5.034
_exptl_absorpt_correction_T_max 0.5189
_exptl_absorpt_correction_T_min 0.1436
_exptl_absorpt_correction_type integration
_exptl_crystal_colour colourless
_exptl_crystal_density_diffrn 1.633
_exptl_crystal_density_method 'not measured'
_exptl_crystal_description shoebox
_exptl_crystal_F_000 5882
_exptl_crystal_size_max 0.63
_exptl_crystal_size_mid 0.28
_exptl_crystal_size_min 0.15
_refine_diff_density_max 3.582
_refine_diff_density_min -1.243
_refine_diff_density_rms 0.160
_refine_ls_extinction_method none
_refine_ls_goodness_of_fit_ref 1.021
_refine_ls_hydrogen_treatment mixed
_refine_ls_matrix_type full
_refine_ls_number_parameters 1286
_refine_ls_number_reflns 27251
_refine_ls_number_restraints 10
_refine_ls_restrained_S_all 1.021
_refine_ls_R_factor_all 0.0947
_refine_ls_R_factor_gt 0.0566
_refine_ls_shift/su_max 0.004
_refine_ls_shift/su_mean 0.000
_refine_ls_structure_factor_coef Fsqd
_refine_ls_weighting_details 'calc w=1/[\s^2^(Fo^2^)+(0.0898P)^2^+52.5070P] where P=(Fo^2^+2Fc^2^)/3'
_refine_ls_weighting_scheme calc
_refine_ls_wR_factor_gt 0.1563
_refine_ls_wR_factor_ref 0.1759
_reflns_number_gt 18245
_reflns_number_total 27251
_reflns_threshold_expression >2sigma(I)
_cod_data_source_file ic034430csi20030423_013503_01.cif
_cod_data_source_block 6a
_cod_depositor_comments
;
The following automatic conversions were performed:

'_symmetry_cell_setting' value 'Monoclinic' changed to 'monoclinic'
according to the built-in table from CIF Core dictionary named
'cif_core.dic' version 2.4.1 from 2010-06-29.

Automatic conversion script
Id: cif_fix_values 1646 2011-03-28 12:23:43Z adriana 
;
_cod_original_formula_sum 'C125.20 H102.40 Au4 Cl6.40 O16.50 P4'
_cod_database_code 4314352

loop_
_symmetry_equiv_pos_as_xyz
'x, y, z'
'-x+1/2, y+1/2, -z+1/2'
'-x, -y, -z'
'x-1/2, -y-1/2, z-1/2'

loop_
_atom_site_label
_atom_site_type_symbol
_atom_site_fract_x
_atom_site_fract_y
_atom_site_fract_z
_atom_site_U_iso_or_equiv
_atom_site_adp_type
_atom_site_occupancy
_atom_site_symmetry_multiplicity
_atom_site_calc_flag
_atom_site_refinement_flags
_atom_site_disorder_assembly
_atom_site_disorder_group
Au1 Au 0.675002(17) 0.328843(18) -0.193245(8) 0.04215(9) Uani 1 1 d . . .
Au2 Au 0.779283(19) -0.03061(2) -0.152806(10) 0.05077(10) Uani 1 1 d . . .
Au3 Au 0.737750(19) 0.495789(19) 0.174444(10) 0.04982(10) Uani 1 1 d . . .
Au4 Au 0.845205(19) 0.16759(2) 0.219215(9) 0.04882(10) Uani 1 1 d . . .
P1 P 0.60343(11) 0.24494(11) -0.16846(5) 0.0360(4) Uani 1 1 d . . .
P2 P 0.85071(11) 0.06721(12) -0.16007(6) 0.0387(4) Uani 1 1 d . . .
P3 P 0.66452(11) 0.40461(12) 0.18983(5) 0.0372(4) Uani 1 1 d . . .
P4 P 0.91639(11) 0.25364(12) 0.19663(5) 0.0377(4) Uani 1 1 d . . .
Cl1 Cl 0.74741(13) 0.41732(13) -0.21825(7) 0.0590(6) Uani 1 1 d . . .
Cl2 Cl 0.70933(14) -0.13551(14) -0.14663(8) 0.0706(7) Uani 1 1 d . . .
Cl3 Cl 0.81120(17) 0.58493(17) 0.15176(10) 0.0915(10) Uani 1 1 d . . .
Cl4 Cl 0.77459(17) 0.07713(18) 0.24290(8) 0.0867(9) Uani 1 1 d . . .
O1A O 0.6183(3) 0.2287(3) -0.12549(13) 0.0360(11) Uani 1 1 d . . .
O2A O 0.8561(3) 0.1282(3) -0.12696(14) 0.0417(13) Uani 1 1 d . . .
O1B O 0.5814(4) 0.2044(5) 0.08724(16) 0.071(2) Uani 1 1 d . . .
O2B O 0.4811(4) 0.2720(4) 0.08830(19) 0.0665(18) Uani 1 1 d . . .
O3B O 0.5239(4) 0.2064(5) 0.13631(17) 0.076(2) Uani 1 1 d . . .
O4B O 0.5808(3) 0.1605(3) -0.04137(16) 0.0493(14) Uani 1 1 d . . .
O5B O 0.6660(4) 0.0728(4) -0.0239(2) 0.073(2) Uani 1 1 d . . .
O6B O 0.5986(4) 0.0648(4) -0.07614(19) 0.072(2) Uani 1 1 d . . .
O1C O 0.6586(3) 0.3422(3) 0.15709(14) 0.0435(13) Uani 1 1 d . B .
O2C O 0.9052(3) 0.2720(3) 0.15364(13) 0.0412(12) Uani 1 1 d . B .
O1D O 0.8327(3) 0.1213(3) 0.09508(15) 0.0499(14) Uani 1 1 d . B .
O2D O 0.7155(3) 0.1202(4) 0.08232(18) 0.0604(17) Uani 1 1 d . . .
O3D O 0.7616(4) 0.1097(4) 0.13952(16) 0.0598(17) Uani 1 1 d . . .
O4D O 0.8182(4) 0.0370(4) -0.02984(17) 0.0660(19) Uani 1 1 d D . .
C1A C 0.6857(4) 0.2175(4) -0.10942(19) 0.0307(15) Uani 1 1 d . . .
C2A C 0.6978(4) 0.2484(4) -0.07514(19) 0.0333(16) Uani 1 1 d . . .
C3A C 0.7631(4) 0.2309(4) -0.0581(2) 0.0375(17) Uani 1 1 d . . .
H3AA H 0.7724 0.2496 -0.0342 0.045 Uiso 1 1 calc R . .
C4A C 0.8137(4) 0.1883(4) -0.0743(2) 0.0375(17) Uani 1 1 d . B .
C5A C 0.8002(4) 0.1642(4) -0.1097(2) 0.0377(17) Uani 1 1 d . . .
C6A C 0.7369(4) 0.1775(4) -0.1274(2) 0.0358(16) Uani 1 1 d . . .
H6AA H 0.7284 0.1595 -0.1515 0.043 Uiso 1 1 calc R . .
C7A C 0.6444(4) 0.2996(4) -0.05659(19) 0.0354(16) Uani 1 1 d . . .
H7AA H 0.5987 0.2938 -0.0705 0.042 Uiso 1 1 calc R . .
C8A C 0.6656(5) 0.3829(4) -0.0597(2) 0.0438(19) Uani 1 1 d . . .
H8AA H 0.7134 0.3898 -0.0486 0.053 Uiso 1 1 calc R . .
H8AB H 0.6324 0.4144 -0.0458 0.053 Uiso 1 1 calc R . .
C9A C 0.6659(5) 0.4112(5) -0.0995(2) 0.053(2) Uani 1 1 d . . .
H9AA H 0.6985 0.3789 -0.1133 0.064 Uiso 1 1 calc R . .
H9AB H 0.6179 0.4044 -0.1104 0.064 Uiso 1 1 calc R . .
C1A1 C 0.6874(4) 0.4934(3) -0.10398(18) 0.050(2) Uani 1 1 d G . .
C1A2 C 0.7413(4) 0.5103(3) -0.12765(17) 0.068(3) Uani 1 1 d G . .
H1AA H 0.7643 0.4705 -0.1402 0.082 Uiso 1 1 calc R . .
C1A3 C 0.7615(4) 0.5854(4) -0.13296(19) 0.085(4) Uani 1 1 d G . .
H1AB H 0.7983 0.5969 -0.1491 0.102 Uiso 1 1 calc R . .
C1A4 C 0.7278(5) 0.6436(3) -0.1146(2) 0.088(4) Uani 1 1 d G . .
H1AC H 0.7416 0.6949 -0.1182 0.106 Uiso 1 1 calc R . .
C1A5 C 0.6739(4) 0.6267(3) -0.0909(2) 0.093(4) Uani 1 1 d G . .
H1AD H 0.6509 0.6665 -0.0784 0.112 Uiso 1 1 calc R . .
C1A6 C 0.6538(4) 0.5516(4) -0.08563(19) 0.079(3) Uani 1 1 d G . .
H1AE H 0.6169 0.5400 -0.0695 0.095 Uiso 1 1 calc R . .
C2A1 C 0.5116(4) 0.2720(5) -0.1661(2) 0.0419(18) Uani 1 1 d . . .
C2A2 C 0.4653(5) 0.2304(6) -0.1474(3) 0.064(3) Uani 1 1 d . . .
H2AA H 0.4807 0.1865 -0.1344 0.076 Uiso 1 1 calc R . .
C2A3 C 0.3946(6) 0.2524(7) -0.1473(4) 0.082(3) Uani 1 1 d . . .
H2AB H 0.3622 0.2231 -0.1338 0.099 Uiso 1 1 calc R . .
C2A4 C 0.3713(6) 0.3124(7) -0.1653(4) 0.077(3) Uani 1 1 d . . .
H2AC H 0.3228 0.3258 -0.1648 0.092 Uiso 1 1 calc R . .
C2A5 C 0.4172(6) 0.3556(6) -0.1847(3) 0.070(3) Uani 1 1 d . . .
H2AD H 0.4007 0.3990 -0.1977 0.084 Uiso 1 1 calc R . .
C2A6 C 0.4880(5) 0.3357(5) -0.1852(3) 0.056(2) Uani 1 1 d . . .
H2AE H 0.5202 0.3655 -0.1985 0.067 Uiso 1 1 calc R . .
C3A1 C 0.6046(4) 0.1534(4) -0.1903(2) 0.0395(18) Uani 1 1 d . . .
C3A2 C 0.5899(6) 0.0859(5) -0.1711(3) 0.059(2) Uani 1 1 d . . .
H3AB H 0.5786 0.0882 -0.1461 0.071 Uiso 1 1 calc R . .
C3A3 C 0.5920(6) 0.0173(6) -0.1883(3) 0.067(3) Uani 1 1 d . . .
H3AC H 0.5838 -0.0283 -0.1752 0.080 Uiso 1 1 calc R . .
C3A4 C 0.6058(6) 0.0143(6) -0.2245(4) 0.074(3) Uani 1 1 d . . .
H3AD H 0.6080 -0.0336 -0.2363 0.088 Uiso 1 1 calc R . .
C3A5 C 0.6165(6) 0.0797(7) -0.2441(3) 0.077(3) Uani 1 1 d . . .
H3AE H 0.6234 0.0775 -0.2696 0.092 Uiso 1 1 calc R . .
C3A6 C 0.6170(5) 0.1484(6) -0.2262(3) 0.060(2) Uani 1 1 d . . .
H3AF H 0.6264 0.1936 -0.2394 0.072 Uiso 1 1 calc R . .
C4A1 C 0.9421(5) 0.0413(6) -0.1606(2) 0.050(2) Uani 1 1 d . . .
C4A2 C 0.9914(6) 0.0880(9) -0.1762(3) 0.089(4) Uani 1 1 d . . .
H4AA H 0.9787 0.1349 -0.1874 0.106 Uiso 1 1 calc R . .
C4A3 C 1.0629(7) 0.0616(12) -0.1744(4) 0.114(6) Uani 1 1 d . . .
H4AC H 1.0977 0.0910 -0.1861 0.137 Uiso 1 1 calc R . .
C4A4 C 1.0824(8) 0.0006(10) -0.1581(4) 0.099(5) Uani 1 1 d . . .
H4AD H 1.1311 -0.0125 -0.1566 0.119 Uiso 1 1 calc R . .
C4A5 C 1.0343(8) -0.0452(9) -0.1431(5) 0.116(6) Uani 1 1 d . . .
H4AE H 1.0491 -0.0912 -0.1317 0.140 Uiso 1 1 calc R . .
C4A6 C 0.9636(6) -0.0259(7) -0.1439(4) 0.081(3) Uani 1 1 d . . .
H4AF H 0.9299 -0.0585 -0.1332 0.097 Uiso 1 1 calc R . .
C5A1 C 0.8314(4) 0.1222(4) -0.1999(2) 0.0416(18) Uani 1 1 d . . .
C5A2 C 0.8039(5) 0.0864(6) -0.2313(2) 0.056(2) Uani 1 1 d . . .
H5AA H 0.7914 0.0341 -0.2303 0.067 Uiso 1 1 calc R . .
C5A3 C 0.7947(6) 0.1257(7) -0.2636(3) 0.070(3) Uani 1 1 d . . .
H5AB H 0.7776 0.0997 -0.2847 0.083 Uiso 1 1 calc R . .
C5A4 C 0.8094(6) 0.1988(8) -0.2655(3) 0.071(3) Uani 1 1 d . . .
H5AC H 0.8017 0.2251 -0.2878 0.086 Uiso 1 1 calc R . .
C5A5 C 0.8363(6) 0.2380(6) -0.2351(3) 0.074(3) Uani 1 1 d . . .
H5AD H 0.8466 0.2908 -0.2368 0.089 Uiso 1 1 calc R . .
C5A6 C 0.8478(5) 0.1998(5) -0.2025(3) 0.058(2) Uani 1 1 d . . .
H5AE H 0.8667 0.2262 -0.1819 0.070 Uiso 1 1 calc R . .
C1B C 0.5956(5) 0.2303(6) 0.0522(2) 0.052(2) Uani 1 1 d . . .
C2B C 0.6284(5) 0.2986(6) 0.0483(2) 0.050(2) Uani 1 1 d . B .
C3B C 0.6466(4) 0.3213(5) 0.0123(2) 0.0428(19) Uani 1 1 d . . .
H3BA H 0.6696 0.3687 0.0088 0.051 Uiso 1 1 calc R . .
C4B C 0.6310(4) 0.2747(4) -0.0180(2) 0.0384(17) Uani 1 1 d . . .
C5B C 0.5986(4) 0.2060(5) -0.0111(2) 0.0434(19) Uani 1 1 d . . .
C6B C 0.5807(5) 0.1817(5) 0.0232(2) 0.052(2) Uani 1 1 d . . .
H6BA H 0.5590 0.1336 0.0269 0.062 Uiso 1 1 calc R . .
C7B C 0.6452(5) 0.3502(5) 0.0808(2) 0.053(2) Uani 1 1 d . . .
H7BA H 0.6067 0.3420 0.0985 0.064 Uiso 1 1 calc R A 1
C10B C 0.5218(6) 0.2327(6) 0.1026(3) 0.062(3) Uani 1 1 d . . .
C11B C 0.4621(6) 0.2281(8) 0.1562(3) 0.079(3) Uani 1 1 d . . .
H11A H 0.4190 0.2050 0.1450 0.095 Uiso 1 1 calc R . .
H11B H 0.4565 0.2840 0.1562 0.095 Uiso 1 1 calc R . .
C12B C 0.4741(6) 0.1992(8) 0.1937(4) 0.081(4) Uani 1 1 d . . .
C13B C 0.4837(8) 0.1776(9) 0.2238(5) 0.106(5) Uani 1 1 d . . .
H13F H 0.4915 0.1602 0.2480 0.127 Uiso 1 1 calc R . .
C14B C 0.6194(6) 0.0960(6) -0.0446(3) 0.061(2) Uani 1 1 d . E .
C8B1 C 0.6462(6) 0.4347(6) 0.0727(3) 0.066(3) Uiso 0.50 1 d P B 1
H8BA H 0.6773 0.4469 0.0523 0.079 Uiso 0.50 1 calc PR B 1
H8BB H 0.6606 0.4649 0.0943 0.079 Uiso 0.50 1 calc PR B 1
C9B1 C 0.5583(10) 0.4479(11) 0.0610(5) 0.051(4) Uiso 0.50 1 d P B 1
H9BA H 0.5435 0.4135 0.0409 0.061 Uiso 0.50 1 calc PR B 1
H9BB H 0.5281 0.4385 0.0821 0.061 Uiso 0.50 1 calc PR B 1
C1B1 C 0.5534(8) 0.5320(6) 0.0488(3) 0.051(4) Uiso 0.50 1 d PG B 1
C1B2 C 0.5471(9) 0.5888(9) 0.0748(3) 0.085(8) Uiso 0.50 1 d PG B 1
H1BA H 0.5451 0.5758 0.0999 0.102 Uiso 0.50 1 calc PR B 1
C1B3 C 0.5435(10) 0.6646(8) 0.0642(4) 0.082(7) Uiso 0.50 1 d PG B 1
H1BB H 0.5392 0.7034 0.0820 0.099 Uiso 0.50 1 calc PR B 1
C1B4 C 0.5464(9) 0.6836(6) 0.0276(4) 0.085(7) Uiso 0.50 1 d PG B 1
H1BC H 0.5440 0.7354 0.0203 0.101 Uiso 0.50 1 calc PR B 1
C1B5 C 0.5527(8) 0.6268(8) 0.0016(3) 0.077(6) Uiso 0.50 1 d PG B 1
H1BD H 0.5547 0.6398 -0.0235 0.092 Uiso 0.50 1 calc PR B 1
C1B6 C 0.5563(8) 0.5510(7) 0.0122(3) 0.058(5) Uiso 0.50 1 d PG B 1
H1BE H 0.5606 0.5122 -0.0056 0.069 Uiso 0.50 1 calc PR B 1
C8B2 C 0.6462(6) 0.4347(6) 0.0727(3) 0.066(3) Uiso 0.50 1 d P B 2
H8BA H 0.6587 0.4611 0.0957 0.079 Uiso 0.50 1 calc PR B 2
H8BB H 0.6853 0.4438 0.0559 0.079 Uiso 0.50 1 calc PR B 2
C9B2 C 0.5839(10) 0.4724(10) 0.0572(5) 0.044(4) Uiso 0.50 1 d P B 2
H9BC H 0.5463 0.4686 0.0753 0.053 Uiso 0.50 1 calc PR B 2
H9BD H 0.5679 0.4423 0.0357 0.053 Uiso 0.50 1 calc PR B 2
C1B1 C 0.5874(8) 0.5552(7) 0.0452(4) 0.047(4) Uiso 0.50 1 d PG B 2
C1B2 C 0.5627(8) 0.6125(8) 0.0676(4) 0.069(6) Uiso 0.50 1 d PG B 2
H1BF H 0.5455 0.6003 0.0910 0.083 Uiso 0.50 1 calc PR B 2
C1B3 C 0.5633(10) 0.6876(7) 0.0559(5) 0.082(7) Uiso 0.50 1 d PG B 2
H1BG H 0.5464 0.7268 0.0712 0.099 Uiso 0.50 1 calc PR B 2
C1B4 C 0.5886(11) 0.7055(8) 0.0218(6) 0.109(9) Uiso 0.50 1 d PG B 2
H1BH H 0.5890 0.7569 0.0138 0.131 Uiso 0.50 1 calc PR B 2
C1B5 C 0.6132(12) 0.6482(12) -0.0006(4) 0.166(16) Uiso 0.50 1 d PG B 2
H1BI H 0.6305 0.6604 -0.0239 0.199 Uiso 0.50 1 calc PR B 2
C1B6 C 0.6127(11) 0.5730(10) 0.0111(4) 0.143(13) Uiso 0.50 1 d PG B 2
H1BJ H 0.6295 0.5339 -0.0042 0.172 Uiso 0.50 1 calc PR B 2
C1C C 0.7194(4) 0.3247(4) 0.1376(2) 0.0380(17) Uani 1 1 d . . .
C2C C 0.7141(5) 0.3249(5) 0.1001(2) 0.0432(19) Uani 1 1 d . B .
C3C C 0.7737(4) 0.3048(5) 0.0817(2) 0.0425(19) Uani 1 1 d . . .
H3CA H 0.7713 0.3048 0.0559 0.051 Uiso 1 1 calc R B .
C4C C 0.8362(4) 0.2848(4) 0.09859(19) 0.0367(17) Uani 1 1 d . B .
C5C C 0.8387(4) 0.2884(4) 0.13639(19) 0.0336(16) Uani 1 1 d . . .
C6C C 0.7816(4) 0.3066(4) 0.1560(2) 0.0387(17) Uani 1 1 d . B .
H6CA H 0.7843 0.3069 0.1818 0.046 Uiso 1 1 calc R . .
C7C C 0.9002(4) 0.2603(4) 0.0763(2) 0.0378(17) Uani 1 1 d . . .
H7CA H 0.9342 0.2350 0.0937 0.045 Uiso 1 1 calc R B .
C8C C 0.9378(5) 0.3276(6) 0.0610(2) 0.054(2) Uani 1 1 d . B .
H8CA H 0.9056 0.3534 0.0433 0.065 Uiso 1 1 calc R . .
H8CB H 0.9789 0.3090 0.0475 0.065 Uiso 1 1 calc R . .
C9C C 0.9641(6) 0.3867(6) 0.0894(3) 0.071(3) Uani 1 1 d . . .
H9CA H 0.9230 0.4105 0.1009 0.085 Uiso 1 1 calc R B .
H9CB H 0.9924 0.3606 0.1086 0.085 Uiso 1 1 calc R . .
C1C1 C 1.0085(5) 0.4480(5) 0.0725(2) 0.082(4) Uani 1 1 d G B .
C1C2 C 0.9766(5) 0.5124(6) 0.0576(3) 0.111(5) Uani 1 1 d G . .
H1CA H 0.9268 0.5184 0.0584 0.133 Uiso 1 1 calc R B .
C1C3 C 1.0175(7) 0.5680(5) 0.0414(3) 0.148(8) Uani 1 1 d G B .
H1CB H 0.9957 0.6120 0.0312 0.178 Uiso 1 1 calc R . .
C1C4 C 1.0903(7) 0.5591(7) 0.0401(3) 0.183(12) Uani 1 1 d G . .
H1CC H 1.1183 0.5971 0.0291 0.219 Uiso 1 1 calc R B .
C1C5 C 1.1222(4) 0.4947(8) 0.0551(3) 0.174(11) Uani 1 1 d G B .
H1CD H 1.1720 0.4887 0.0542 0.208 Uiso 1 1 calc R . .
C1C6 C 1.0813(5) 0.4391(6) 0.0713(3) 0.120(6) Uani 1 1 d G . .
H1CE H 1.1031 0.3951 0.0815 0.144 Uiso 1 1 calc R B .
C2C1 C 0.5732(4) 0.4291(5) 0.1928(2) 0.0439(19) Uani 1 1 d . . .
C2C2 C 0.5439(7) 0.4431(10) 0.2260(3) 0.115(6) Uani 1 1 d . . .
H2CA H 0.5708 0.4355 0.2479 0.138 Uiso 1 1 calc R . .
C2C3 C 0.4726(9) 0.4691(11) 0.2271(5) 0.133(7) Uani 1 1 d . . .
H2CB H 0.4539 0.4850 0.2496 0.160 Uiso 1 1 calc R . .
C2C4 C 0.4314(6) 0.4716(7) 0.1965(5) 0.087(4) Uani 1 1 d . . .
H2CC H 0.3820 0.4805 0.1976 0.104 Uiso 1 1 calc R . .
C2C5 C 0.4621(7) 0.4613(9) 0.1652(4) 0.102(5) Uani 1 1 d . . .
H2CD H 0.4358 0.4709 0.1433 0.123 Uiso 1 1 calc R . .
C2C6 C 0.5312(6) 0.4372(8) 0.1630(3) 0.093(4) Uani 1 1 d . . .
H2CE H 0.5495 0.4259 0.1398 0.111 Uiso 1 1 calc R . .
C3C1 C 0.6840(4) 0.3503(5) 0.2304(2) 0.0408(18) Uani 1 1 d . . .
C3C2 C 0.7300(5) 0.3763(6) 0.2566(2) 0.059(2) Uani 1 1 d . . .
H3CB H 0.7549 0.4226 0.2534 0.070 Uiso 1 1 calc R . .
C3C3 C 0.7397(7) 0.3332(8) 0.2884(3) 0.081(4) Uani 1 1 d . . .
H3CC H 0.7703 0.3516 0.3074 0.097 Uiso 1 1 calc R . .
C3C4 C 0.7071(7) 0.2677(8) 0.2925(4) 0.087(4) Uani 1 1 d . . .
H3CD H 0.7162 0.2389 0.3140 0.104 Uiso 1 1 calc R . .
C3C5 C 0.6606(8) 0.2401(8) 0.2667(4) 0.094(4) Uani 1 1 d . . .
H3CE H 0.6367 0.1933 0.2703 0.113 Uiso 1 1 calc R . .
C3C6 C 0.6492(7) 0.2818(7) 0.2354(3) 0.079(3) Uani 1 1 d . . .
H3CF H 0.6172 0.2636 0.2171 0.094 Uiso 1 1 calc R . .
C4C1 C 0.9143(4) 0.3442(5) 0.2197(2) 0.0415(18) Uani 1 1 d . . .
C4C2 C 0.9173(5) 0.3431(5) 0.2574(2) 0.052(2) Uani 1 1 d . . .
H4CA H 0.9184 0.2960 0.2700 0.063 Uiso 1 1 calc R . .
C4C3 C 0.9187(5) 0.4099(6) 0.2762(3) 0.063(3) Uani 1 1 d . . .
H4CB H 0.9233 0.4086 0.3020 0.075 Uiso 1 1 calc R . .
C4C4 C 0.9139(5) 0.4786(6) 0.2591(3) 0.061(3) Uani 1 1 d . . .
H4CC H 0.9136 0.5245 0.2727 0.073 Uiso 1 1 calc R . .
C4C5 C 0.9095(6) 0.4801(6) 0.2224(3) 0.070(3) Uani 1 1 d . . .
H4CD H 0.9055 0.5276 0.2102 0.084 Uiso 1 1 calc R . .
C4C6 C 0.9106(5) 0.4128(5) 0.2018(2) 0.054(2) Uani 1 1 d . . .
H4CE H 0.9089 0.4148 0.1760 0.065 Uiso 1 1 calc R . .
C5C1 C 1.0081(4) 0.2265(5) 0.1972(2) 0.0449(19) Uani 1 1 d . . .
C5C2 C 1.0276(5) 0.1592(5) 0.2158(3) 0.052(2) Uani 1 1 d . . .
H5CA H 0.9926 0.1273 0.2259 0.063 Uiso 1 1 calc R . .
C5C3 C 1.0990(5) 0.1400(6) 0.2191(3) 0.063(3) Uani 1 1 d . . .
H5CB H 1.1131 0.0955 0.2321 0.075 Uiso 1 1 calc R . .
C5C4 C 1.1486(5) 0.1857(7) 0.2036(3) 0.064(3) Uani 1 1 d . . .
H5CC H 1.1972 0.1723 0.2056 0.076 Uiso 1 1 calc R . .
C5C5 C 1.1290(5) 0.2500(8) 0.1855(3) 0.077(3) Uani 1 1 d . . .
H5CD H 1.1640 0.2805 0.1745 0.092 Uiso 1 1 calc R . .
C5C6 C 1.0587(5) 0.2718(6) 0.1827(3) 0.063(3) Uani 1 1 d . . .
H5CE H 1.0459 0.3179 0.1708 0.075 Uiso 1 1 calc R . .
C1D C 0.8457(4) 0.1328(5) 0.0579(2) 0.0425(19) Uani 1 1 d . . .
C2D C 0.8777(4) 0.2001(5) 0.0483(2) 0.0413(18) Uani 1 1 d . B .
C3D C 0.8910(4) 0.2095(5) 0.0108(2) 0.045(2) Uani 1 1 d . . .
H3DA H 0.9132 0.2547 0.0028 0.054 Uiso 1 1 calc R B .
C4D C 0.8718(4) 0.1531(5) -0.0147(2) 0.044(2) Uani 1 1 d . B .
C5D C 0.8401(5) 0.0879(5) -0.0026(3) 0.058(3) Uani 1 1 d . B .
C6D C 0.8268(5) 0.0759(5) 0.0335(2) 0.051(2) Uani 1 1 d . B .
H6DA H 0.8054 0.0301 0.0414 0.062 Uiso 1 1 calc R . .
C7D C 0.8829(4) 0.1650(6) -0.0553(2) 0.049(2) Uani 1 1 d . . .
H7DA H 0.8940 0.1135 -0.0651 0.059 Uiso 1 1 calc R B 1
C8D1 C 0.9436(6) 0.2125(6) -0.0642(3) 0.070(3) Uiso 0.70 1 d P B 1
H8DA H 0.9398 0.2629 -0.0525 0.084 Uiso 0.70 1 calc PR B 1
H8DB H 0.9453 0.2199 -0.0909 0.084 Uiso 0.70 1 calc PR B 1
C9D1 C 1.0183(9) 0.1669(11) -0.0487(6) 0.076(5) Uiso 0.70 1 d P B 1
H9DC H 1.0142 0.1537 -0.0227 0.091 Uiso 0.70 1 calc PR B 1
H9DD H 1.0255 0.1194 -0.0626 0.091 Uiso 0.70 1 calc PR B 1
C1D1 C 1.0817(8) 0.2226(9) -0.0540(5) 0.103(6) Uiso 0.70 1 d PG B 1
C1D2 C 1.1072(11) 0.2684(11) -0.0258(4) 0.153(10) Uiso 0.70 1 d PG B 1
H1D2 H 1.0828 0.2710 -0.0036 0.183 Uiso 0.70 1 calc PR B 1
C1D3 C 1.1686(12) 0.3105(11) -0.0300(6) 0.225(18) Uiso 0.70 1 d PG B 1
H1D3 H 1.1860 0.3418 -0.0107 0.270 Uiso 0.70 1 calc PR B 1
C1D4 C 1.2044(9) 0.3068(11) -0.0625(7) 0.182(13) Uiso 0.70 1 d PG B 1
H1D4 H 1.2463 0.3356 -0.0654 0.218 Uiso 0.70 1 calc PR B 1
C1D5 C 1.1789(10) 0.2610(12) -0.0907(5) 0.151(10) Uiso 0.70 1 d PG B 1
H1D5 H 1.2034 0.2584 -0.1129 0.182 Uiso 0.70 1 calc PR B 1
C1D6 C 1.1176(10) 0.2189(10) -0.0865(4) 0.150(10) Uiso 0.70 1 d PG B 1
H1D6 H 1.1001 0.1876 -0.1058 0.180 Uiso 0.70 1 calc PR B 1
C8D2 C 0.9436(6) 0.2125(6) -0.0642(3) 0.070(3) Uiso 0.30 1 d P B 2
H8DA H 0.9330 0.2307 -0.0893 0.084 Uiso 0.30 1 calc PR B 2
H8DB H 0.9396 0.2577 -0.0484 0.084 Uiso 0.30 1 calc PR B 2
C9D2 C 1.018(2) 0.196(2) -0.0639(11) 0.073(10) Uiso 0.30 1 d P B 2
H200 H 1.0459 0.2429 -0.0663 0.087 Uiso 0.30 1 calc PR B 2
H201 H 1.0294 0.1613 -0.0843 0.087 Uiso 0.30 1 calc PR B 2
C1DA C 1.039(2) 0.150(3) -0.0205(9) 0.15(2) Uiso 0.30 1 d PG B 2
C1DB C 1.061(2) 0.208(2) 0.0027(14) 0.14(2) Uiso 0.30 1 d PG B 2
H1DB H 1.0693 0.2572 -0.0066 0.169 Uiso 0.30 1 calc PR B 2
C1DC C 1.070(2) 0.194(2) 0.0398(13) 0.21(4) Uiso 0.30 1 d PG B 2
H1DC H 1.0853 0.2334 0.0557 0.249 Uiso 0.30 1 calc PR B 2
C1DD C 1.058(2) 0.121(3) 0.0535(9) 0.128(19) Uiso 0.30 1 d PG B 2
H1DD H 1.0642 0.1117 0.0788 0.154 Uiso 0.30 1 calc PR B 2
C1DE C 1.036(2) 0.063(2) 0.0302(12) 0.13(2) Uiso 0.30 1 d PG B 2
H1DE H 1.0273 0.0139 0.0396 0.162 Uiso 0.30 1 calc PR B 2
C1DF C 1.026(2) 0.077(2) -0.0068(11) 0.14(2) Uiso 0.30 1 d PG B 2
H1DB H 1.0113 0.0376 -0.0227 0.171 Uiso 0.30 1 calc PR B 2
C10D C 0.7639(6) 0.1170(5) 0.1034(3) 0.053(2) Uani 1 1 d . B .
C11D C 0.6864(12) 0.1146(14) 0.1533(6) 0.045(5) Uiso 0.50 1 d P C 1
H11C H 0.6886 0.1170 0.1803 0.054 Uiso 0.50 1 calc PR C 1
H11D H 0.6648 0.1626 0.1444 0.054 Uiso 0.50 1 calc PR C 1
C12D C 0.6400(15) 0.0503(16) 0.1421(7) 0.079(7) Uiso 0.50 1 d P C 1
C13D C 0.6048(17) -0.0001(19) 0.1325(8) 0.105(9) Uiso 0.50 1 d P C 1
H13B H 0.5759 -0.0414 0.1245 0.125 Uiso 0.50 1 calc PR C 1
C11D C 0.6985(18) 0.0964(19) 0.1522(10) 0.083(11) Uiso 0.50 1 d P C 2
H11C H 0.6653 0.1340 0.1413 0.099 Uiso 0.50 1 calc PR C 2
H11D H 0.7003 0.1051 0.1788 0.099 Uiso 0.50 1 calc PR C 2
C12D C 0.6726(14) 0.0271(15) 0.1459(7) 0.071(6) Uiso 0.50 1 d P C 2
C13D C 0.6532(19) -0.036(2) 0.1379(9) 0.118(10) Uiso 0.50 1 d P C 2
H13B H 0.6378 -0.0853 0.1314 0.142 Uiso 0.50 1 calc PR C 2
O5D O 0.7808(13) -0.0684(14) 0.0070(6) 0.072(6) Uiso 0.30 1 d PD D 3
C14D C 0.7867(17) -0.0336(13) -0.0203(7) 0.054(7) Uiso 0.30 1 d PD D 3
C15D C 0.754(2) -0.154(2) -0.0518(12) 0.077(11) Uiso 0.30 1 d P D 3
H15C H 0.7661 -0.1765 -0.0756 0.093 Uiso 0.30 1 calc PR D 3
H15D H 0.7817 -0.1822 -0.0328 0.093 Uiso 0.30 1 calc PR D 3
C16D C 0.683(2) -0.167(2) -0.0461(11) 0.077(11) Uiso 0.30 1 d P D 3
C17D C 0.619(3) -0.186(3) -0.0418(14) 0.109(16) Uiso 0.30 1 d P D 3
H17B H 0.5717 -0.2000 -0.0385 0.131 Uiso 0.30 1 calc PR D 3
O6D O 0.7769(13) -0.0723(12) -0.0512(6) 0.044(5) Uiso 0.30 1 d PD D 3
C14D C 0.8356(10) -0.0340(9) -0.0269(5) 0.078(5) Uiso 0.70 1 d PD D 4
C15D C 0.8052(12) -0.1528(12) -0.0555(6) 0.096(6) Uiso 0.70 1 d P D 4
H15C H 0.8104 -0.1720 -0.0303 0.115 Uiso 0.70 1 calc PR D 4
H15D H 0.7615 -0.1744 -0.0666 0.115 Uiso 0.70 1 calc PR D 4
C16D C 0.8643(11) -0.1740(11) -0.0759(6) 0.090(5) Uiso 0.70 1 d P D 4
C17D C 0.9063(11) -0.1945(11) -0.0940(6) 0.091(5) Uiso 0.70 1 d P D 4
H17B H 0.9423 -0.2121 -0.1094 0.109 Uiso 0.70 1 calc PR D 4
O5D O 0.8746(8) -0.0636(9) -0.0048(4) 0.119(5) Uiso 0.70 1 d PD D 4
O6D O 0.8016(8) -0.0683(9) -0.0556(4) 0.099(5) Uiso 0.70 1 d PD D 4
Cl61 Cl 1.0130(4) 0.3088(5) -0.1652(2) 0.109(2) Uiso 0.50 1 d PD . .
Cl60 Cl 0.9290(7) 0.4461(8) -0.1684(4) 0.173(4) Uiso 0.50 1 d PD . .
C600 C 0.9878(14) 0.3892(14) -0.1463(7) 0.095(8) Uiso 0.50 1 d PD . .
H60A H 1.0308 0.4197 -0.1412 0.113 Uiso 0.50 1 calc PR . .
H60B H 0.9677 0.3762 -0.1224 0.113 Uiso 0.50 1 calc PR . .
C15Q C 0.6393(8) -0.0066(8) -0.0848(4) 0.095(4) Uiso 0.30 1 d P E 3
H15A H 0.6640 -0.0307 -0.0637 0.114 Uiso 0.30 1 calc PR E 3
H15B H 0.6698 -0.0029 -0.1062 0.114 Uiso 0.30 1 calc PR E 3
C16Q C 0.550(2) -0.042(3) -0.0945(12) 0.086(12) Uiso 0.30 1 d P E 3
C17Q C 0.491(5) -0.051(5) -0.105(2) 0.20(4) Uiso 0.30 1 d P E 3
H17A H 0.4434 -0.0592 -0.1135 0.240 Uiso 0.30 1 calc PR E 3
C15R C 0.6393(8) -0.0066(8) -0.0848(4) 0.095(4) Uiso 0.70 1 d P E 4
H15A H 0.6334 -0.0175 -0.1111 0.114 Uiso 0.70 1 calc PR E 4
H15B H 0.6902 0.0029 -0.0797 0.114 Uiso 0.70 1 calc PR E 4
C16R C 0.6190(8) -0.0713(8) -0.0652(4) 0.062(4) Uiso 0.70 1 d P E 4
C17R C 0.6013(10) -0.1289(11) -0.0502(5) 0.085(5) Uiso 0.70 1 d P E 4
H17A H 0.5873 -0.1742 -0.0383 0.102 Uiso 0.70 1 calc PR E 4
C500 C 1.3495(11) 0.0432(13) -0.0437(7) 0.129(8) Uiso 0.70 1 d PD F -4
H50A H 1.3487 0.0239 -0.0184 0.155 Uiso 0.70 1 calc PR F -4
H50B H 1.3444 -0.0003 -0.0607 0.155 Uiso 0.70 1 calc PR F -4
Cl51 Cl 1.4225(5) 0.0901(5) -0.0508(2) 0.167(3) Uiso 0.70 1 d PD F -4
Cl50 Cl 1.2816(5) 0.1110(5) -0.0517(3) 0.175(3) Uiso 0.70 1 d PD F -4
O100 O 1.2289(12) 0.4850(13) -0.0186(6) 0.124(7) Uiso 0.50 1 d P . .

loop_
_atom_site_aniso_label
_atom_site_aniso_U_11
_atom_site_aniso_U_22
_atom_site_aniso_U_33
_atom_site_aniso_U_23
_atom_site_aniso_U_13
_atom_site_aniso_U_12
Au1 0.04730(19) 0.04465(17) 0.03430(18) 0.00361(13) -0.00271(13) 0.00002(13)
Au2 0.0506(2) 0.04861(19) 0.0535(2) -0.00401(15) 0.00888(16) 0.00134(15)
Au3 0.0503(2) 0.04631(19) 0.0532(2) 0.00455(15) 0.00990(16) 0.00527(15)
Au4 0.0497(2) 0.0534(2) 0.0431(2) 0.00857(14) -0.00389(15) -0.00350(15)
P1 0.0394(11) 0.0424(10) 0.0259(10) -0.0006(8) -0.0059(8) 0.0025(8)
P2 0.0387(11) 0.0450(11) 0.0326(11) -0.0066(8) 0.0030(9) 0.0046(9)
P3 0.0391(11) 0.0423(11) 0.0302(11) -0.0011(8) 0.0016(8) 0.0061(8)
P4 0.0385(11) 0.0466(11) 0.0278(10) 0.0004(8) -0.0038(8) 0.0031(8)
Cl1 0.0617(14) 0.0534(13) 0.0620(15) 0.0118(11) 0.0048(11) -0.0077(10)
Cl2 0.0675(16) 0.0535(13) 0.092(2) -0.0057(13) 0.0205(14) -0.0088(12)
Cl3 0.0773(19) 0.0712(18) 0.127(3) 0.0367(18) 0.0269(18) -0.0044(14)
Cl4 0.093(2) 0.089(2) 0.0770(19) 0.0349(16) -0.0076(16) -0.0354(17)
O1A 0.037(3) 0.047(3) 0.024(3) 0.001(2) -0.004(2) 0.006(2)
O2A 0.036(3) 0.058(3) 0.031(3) -0.012(2) 0.003(2) 0.009(2)
O1B 0.076(5) 0.108(6) 0.031(3) 0.020(3) 0.015(3) 0.043(4)
O2B 0.054(4) 0.081(5) 0.064(5) 0.005(4) 0.010(3) 0.018(4)
O3B 0.076(5) 0.119(6) 0.034(4) 0.012(4) 0.024(3) 0.024(4)
O4B 0.058(4) 0.050(3) 0.041(3) -0.003(3) 0.010(3) 0.004(3)
O5B 0.091(6) 0.057(4) 0.069(5) -0.008(4) 0.006(4) 0.008(4)
O6B 0.103(6) 0.053(4) 0.059(4) -0.007(3) 0.000(4) 0.001(4)
O1C 0.042(3) 0.061(4) 0.027(3) -0.009(2) -0.003(2) 0.011(3)
O2C 0.040(3) 0.058(3) 0.026(3) -0.002(2) 0.000(2) 0.001(2)
O1D 0.062(4) 0.052(3) 0.036(3) 0.002(3) -0.006(3) 0.010(3)
O2D 0.056(4) 0.075(5) 0.050(4) 0.012(3) -0.007(3) 0.002(3)
O3D 0.076(5) 0.066(4) 0.037(4) 0.008(3) 0.000(3) 0.007(3)
O4D 0.094(5) 0.053(4) 0.050(4) -0.019(3) -0.016(4) 0.025(4)
C1A 0.030(4) 0.037(4) 0.026(4) 0.005(3) 0.001(3) 0.001(3)
C2A 0.044(4) 0.033(4) 0.024(4) 0.004(3) 0.003(3) 0.005(3)
C3A 0.044(4) 0.041(4) 0.028(4) -0.003(3) -0.001(3) 0.004(3)
C4A 0.039(4) 0.044(4) 0.030(4) -0.004(3) 0.000(3) 0.003(3)
C5A 0.045(4) 0.043(4) 0.025(4) 0.001(3) 0.003(3) 0.000(3)
C6A 0.042(4) 0.044(4) 0.021(4) -0.001(3) -0.003(3) 0.001(3)
C7A 0.042(4) 0.039(4) 0.025(4) -0.001(3) -0.006(3) 0.009(3)
C8A 0.058(5) 0.040(4) 0.033(4) -0.001(3) -0.002(4) 0.009(4)
C9A 0.075(6) 0.044(5) 0.040(5) 0.004(4) -0.009(4) 0.007(4)
C1A1 0.067(6) 0.044(5) 0.038(5) 0.005(4) -0.007(4) 0.012(4)
C1A2 0.094(8) 0.050(6) 0.059(6) 0.000(5) -0.003(6) 0.002(5)
C1A3 0.126(11) 0.060(7) 0.070(8) 0.006(6) 0.005(7) -0.026(7)
C1A4 0.130(12) 0.050(6) 0.085(9) 0.004(6) -0.017(8) -0.017(7)
C1A5 0.109(10) 0.046(6) 0.123(11) -0.007(7) -0.005(9) 0.009(6)
C1A6 0.089(8) 0.045(6) 0.105(9) -0.005(6) 0.002(7) 0.004(5)
C2A1 0.042(5) 0.044(4) 0.039(5) -0.010(3) -0.006(4) 0.001(3)
C2A2 0.046(5) 0.065(6) 0.080(7) 0.010(5) 0.002(5) 0.010(5)
C2A3 0.045(6) 0.087(8) 0.115(10) 0.004(7) 0.009(6) -0.006(6)
C2A4 0.044(6) 0.071(7) 0.114(10) -0.026(7) -0.022(6) 0.015(5)
C2A5 0.062(7) 0.050(5) 0.097(9) -0.009(6) -0.028(6) 0.015(5)
C2A6 0.059(6) 0.048(5) 0.059(6) 0.002(4) -0.005(5) 0.008(4)
C3A1 0.043(4) 0.045(4) 0.030(4) -0.005(3) -0.008(3) 0.004(3)
C3A2 0.082(7) 0.051(5) 0.044(5) -0.004(4) -0.010(5) -0.002(5)
C3A3 0.082(8) 0.051(6) 0.066(7) -0.002(5) -0.019(6) -0.002(5)
C3A4 0.068(7) 0.058(6) 0.095(9) -0.036(6) -0.012(6) 0.002(5)
C3A5 0.080(8) 0.090(9) 0.062(7) -0.040(6) 0.024(6) -0.019(6)
C3A6 0.060(6) 0.069(6) 0.051(6) -0.014(5) 0.013(5) -0.011(5)
C4A1 0.044(5) 0.071(6) 0.035(5) -0.010(4) -0.002(4) 0.010(4)
C4A2 0.043(6) 0.137(12) 0.087(9) 0.036(8) 0.010(6) 0.013(6)
C4A3 0.047(7) 0.219(19) 0.077(9) 0.025(11) 0.017(6) 0.008(9)
C4A4 0.066(9) 0.140(14) 0.090(10) -0.011(9) -0.010(7) 0.051(9)
C4A5 0.067(9) 0.090(10) 0.190(18) -0.016(11) -0.041(10) 0.026(8)
C4A6 0.067(7) 0.069(7) 0.106(10) 0.004(7) -0.016(7) 0.008(6)
C5A1 0.034(4) 0.042(4) 0.048(5) -0.004(4) 0.001(4) 0.010(3)
C5A2 0.050(5) 0.070(6) 0.048(6) -0.014(5) -0.008(4) 0.010(4)
C5A3 0.069(7) 0.095(9) 0.044(6) 0.000(5) -0.010(5) 0.015(6)
C5A4 0.067(7) 0.103(9) 0.045(6) 0.020(6) 0.016(5) 0.025(6)
C5A5 0.078(7) 0.061(6) 0.085(8) 0.028(6) 0.033(6) 0.024(5)
C5A6 0.061(6) 0.055(5) 0.060(6) -0.003(5) 0.008(5) -0.001(4)
C1B 0.053(5) 0.077(7) 0.025(4) 0.012(4) 0.007(4) 0.027(5)
C2B 0.051(5) 0.070(6) 0.027(4) -0.006(4) -0.006(4) 0.034(5)
C3B 0.039(4) 0.054(5) 0.034(4) -0.004(3) -0.005(3) 0.021(4)
C4B 0.037(4) 0.045(4) 0.034(4) -0.002(3) -0.006(3) 0.018(3)
C5B 0.049(5) 0.054(5) 0.028(4) 0.002(3) 0.000(3) 0.021(4)
C6B 0.058(6) 0.050(5) 0.048(5) 0.005(4) 0.009(4) 0.011(4)
C7B 0.062(6) 0.073(6) 0.024(4) -0.005(4) -0.005(4) 0.039(5)
C10B 0.060(6) 0.076(7) 0.049(6) -0.011(5) 0.009(5) 0.013(5)
C11B 0.076(8) 0.100(9) 0.063(7) -0.012(6) 0.030(6) 0.006(6)
C12B 0.076(8) 0.102(9) 0.068(8) -0.003(7) 0.037(6) -0.019(7)
C13B 0.106(11) 0.132(13) 0.081(10) -0.010(9) 0.039(8) -0.022(9)
C14B 0.065(7) 0.060(6) 0.057(6) 0.013(5) 0.003(5) 0.000(5)
C1C 0.043(4) 0.044(4) 0.027(4) -0.001(3) -0.001(3) 0.011(3)
C2C 0.054(5) 0.048(5) 0.027(4) -0.004(3) -0.004(4) 0.017(4)
C3C 0.051(5) 0.048(4) 0.029(4) 0.001(3) -0.006(4) 0.015(4)
C4C 0.045(4) 0.040(4) 0.025(4) 0.000(3) -0.002(3) 0.009(3)
C5C 0.036(4) 0.042(4) 0.022(4) 0.001(3) -0.007(3) 0.011(3)
C6C 0.041(4) 0.049(4) 0.026(4) -0.003(3) -0.003(3) 0.006(3)
C7C 0.039(4) 0.050(4) 0.024(4) -0.004(3) -0.001(3) 0.005(3)
C8C 0.052(5) 0.079(7) 0.031(5) 0.000(4) 0.006(4) -0.011(5)
C9C 0.083(8) 0.083(7) 0.047(6) 0.006(5) -0.006(5) -0.028(6)
C1C1 0.104(10) 0.096(9) 0.044(6) 0.013(6) -0.016(6) -0.037(7)
C1C2 0.119(12) 0.090(10) 0.122(12) 0.038(9) -0.030(10) -0.031(9)
C1C3 0.179(19) 0.104(12) 0.158(17) 0.062(12) -0.064(15) -0.050(13)
C1C4 0.18(2) 0.24(3) 0.123(15) 0.095(16) -0.053(14) -0.145(19)
C1C5 0.127(15) 0.25(3) 0.143(16) 0.101(17) -0.044(12) -0.109(16)
C1C6 0.111(12) 0.146(14) 0.100(11) 0.055(10) -0.031(9) -0.052(11)
C2C1 0.047(5) 0.048(5) 0.037(5) 0.000(3) 0.003(4) 0.007(4)
C2C2 0.081(9) 0.207(18) 0.058(8) 0.029(9) 0.023(7) 0.055(10)
C2C3 0.104(12) 0.169(16) 0.130(14) 0.057(12) 0.084(11) 0.061(11)
C2C4 0.043(6) 0.078(8) 0.139(13) 0.033(8) 0.009(7) 0.018(5)
C2C5 0.073(9) 0.136(13) 0.096(10) -0.029(9) -0.037(8) 0.050(8)
C2C6 0.073(8) 0.145(12) 0.059(7) -0.032(7) -0.013(6) 0.050(8)
C3C1 0.037(4) 0.049(5) 0.037(4) -0.001(3) 0.002(3) 0.007(3)
C3C2 0.059(6) 0.073(6) 0.043(5) 0.001(4) -0.007(4) -0.007(5)
C3C3 0.092(9) 0.102(10) 0.048(7) 0.014(6) -0.024(6) 0.006(7)
C3C4 0.079(8) 0.111(11) 0.070(8) 0.045(7) 0.012(7) 0.025(8)
C3C5 0.102(10) 0.084(9) 0.096(10) 0.035(8) 0.009(8) 0.003(8)
C3C6 0.105(9) 0.074(7) 0.056(7) 0.013(5) -0.007(6) -0.013(7)
C4C1 0.037(4) 0.048(5) 0.039(5) -0.003(3) -0.007(3) 0.008(3)
C4C2 0.062(6) 0.063(6) 0.032(5) 0.006(4) 0.001(4) 0.012(4)
C4C3 0.069(7) 0.078(7) 0.042(6) -0.018(5) -0.006(5) 0.011(5)
C4C4 0.063(6) 0.064(6) 0.056(6) -0.021(5) 0.003(5) 0.007(5)
C4C5 0.090(8) 0.047(5) 0.072(8) 0.001(5) -0.005(6) 0.001(5)
C4C6 0.070(6) 0.056(5) 0.037(5) 0.001(4) 0.004(4) 0.000(5)
C5C1 0.042(5) 0.056(5) 0.036(5) -0.005(4) -0.004(4) 0.006(4)
C5C2 0.039(5) 0.067(6) 0.051(5) -0.005(4) -0.005(4) 0.004(4)
C5C3 0.059(6) 0.055(6) 0.073(7) -0.011(5) -0.013(5) 0.011(5)
C5C4 0.040(5) 0.094(8) 0.057(6) -0.021(6) -0.006(5) 0.015(5)
C5C5 0.047(6) 0.117(10) 0.067(7) 0.020(7) 0.017(5) -0.003(6)
C5C6 0.042(5) 0.086(7) 0.061(6) 0.024(5) 0.002(4) 0.001(5)
C1D 0.047(5) 0.048(5) 0.032(4) 0.005(3) -0.003(4) 0.015(4)
C2D 0.037(4) 0.058(5) 0.029(4) -0.005(3) -0.001(3) 0.019(4)
C3D 0.037(4) 0.072(6) 0.026(4) -0.007(4) 0.003(3) 0.014(4)
C4D 0.034(4) 0.070(6) 0.029(4) -0.008(4) -0.002(3) 0.022(4)
C5D 0.069(6) 0.049(5) 0.054(6) -0.018(4) -0.020(5) 0.024(5)
C6D 0.061(6) 0.050(5) 0.043(5) -0.002(4) -0.009(4) 0.011(4)
C7D 0.037(4) 0.082(6) 0.029(4) -0.013(4) -0.003(3) 0.017(4)
C10D 0.072(7) 0.039(4) 0.048(6) 0.005(4) -0.001(5) 0.003(4)

loop_
_atom_type_symbol
_atom_type_description
_atom_type_scat_dispersion_real
_atom_type_scat_dispersion_imag
_atom_type_scat_source
C C 0.0033 0.0016 'International Tables Vol C Tables 4.2.6.8 and 6.1.1.4'
H H 0.0000 0.0000 'International Tables Vol C Tables 4.2.6.8 and 6.1.1.4'
O O 0.0106 0.0060 'International Tables Vol C Tables 4.2.6.8 and 6.1.1.4'
P P 0.1023 0.0942 'International Tables Vol C Tables 4.2.6.8 and 6.1.1.4'
Cl Cl 0.1484 0.1585 'International Tables Vol C Tables 4.2.6.8 and 6.1.1.4'
Au Au -2.0133 8.8022 'International Tables Vol C Tables 4.2.6.8 and 6.1.1.4'

loop_
_geom_angle_atom_site_label_1
_geom_angle_atom_site_label_2
_geom_angle_atom_site_label_3
_geom_angle
_geom_angle_site_symmetry_1
_geom_angle_site_symmetry_3
_geom_angle_publ_flag
P1 Au1 Cl1 178.79(9) . . ?
P2 Au2 Cl2 177.21(9) . . ?
P3 Au3 Cl3 173.27(11) . . ?
P4 Au4 Cl4 178.44(10) . . ?
O1A P1 C3A1 105.9(3) . . ?
O1A P1 C2A1 98.2(3) . . ?
C3A1 P1 C2A1 106.2(4) . . ?
O1A P1 Au1 115.1(2) . . ?
C3A1 P1 Au1 113.4(3) . . ?
C2A1 P1 Au1 116.4(3) . . ?
O2A P2 C5A1 105.4(3) . . ?
O2A P2 C4A1 97.7(3) . . ?
C5A1 P2 C4A1 107.8(4) . . ?
O2A P2 Au2 116.8(2) . . ?
C5A1 P2 Au2 114.1(3) . . ?
C4A1 P2 Au2 113.5(3) . . ?
O1C P3 C2C1 99.1(3) . . ?
O1C P3 C3C1 105.2(3) . . ?
C2C1 P3 C3C1 104.8(4) . . ?
O1C P3 Au3 109.4(2) . . ?
C2C1 P3 Au3 117.2(3) . . ?
C3C1 P3 Au3 118.8(3) . . ?
O2C P4 C5C1 99.5(3) . . ?
O2C P4 C4C1 106.1(3) . . ?
C5C1 P4 C4C1 105.1(4) . . ?
O2C P4 Au4 116.0(2) . . ?
C5C1 P4 Au4 114.4(3) . . ?
C4C1 P4 Au4 114.1(3) . . ?
C1A O1A P1 124.5(4) . . ?
C5A O2A P2 127.2(5) . . ?
C10B O1B C1B 116.2(7) . . ?
C10B O3B C11B 112.0(8) . . ?
C14B O4B C5B 115.1(7) . . ?
C14B O6B C15Q 112.6(9) . . ?
C1C O1C P3 118.8(5) . . ?
C5C O2C P4 124.4(5) . . ?
C10D O1D C1D 115.0(7) . . ?
C11D O3D C10D 115.0(17) . . ?
C11D O3D C11D 13.6(19) . . ?
C10D O3D C11D 112.4(11) . . ?
C14D O4D C5D 119.1(9) . . ?
C14D O4D C14D 41.2(13) . . ?
C5D O4D C14D 120.0(12) . . ?
C6A C1A C2A 122.3(7) . . ?
C6A C1A O1A 120.8(6) . . ?
C2A C1A O1A 116.9(6) . . ?
C1A C2A C3A 116.2(6) . . ?
C1A C2A C7A 122.8(6) . . ?
C3A C2A C7A 121.0(6) . . ?
C4A C3A C2A 123.1(7) . . ?
C3A C4A C5A 117.5(7) . . ?
C3A C4A C7D 123.5(7) . . ?
C5A C4A C7D 119.0(7) . . ?
C6A C5A C4A 122.2(7) . . ?
C6A C5A O2A 121.6(7) . . ?
C4A C5A O2A 116.1(7) . . ?
C5A C6A C1A 118.5(7) . . ?
C4B C7A C8A 113.6(6) . . ?
C4B C7A C2A 112.2(6) . . ?
C8A C7A C2A 110.7(6) . . ?
C7A C8A C9A 112.8(7) . . ?
C1A1 C9A C8A 114.7(7) . . ?
C1A2 C1A1 C1A6 120.0 . . ?
C1A2 C1A1 C9A 118.5(5) . . ?
C1A6 C1A1 C9A 121.5(5) . . ?
C1A3 C1A2 C1A1 120.0 . . ?
C1A2 C1A3 C1A4 120.0 . . ?
C1A5 C1A4 C1A3 120.0 . . ?
C1A4 C1A5 C1A6 120.0 . . ?
C1A5 C1A6 C1A1 120.0 . . ?
C2A2 C2A1 C2A6 119.5(8) . . ?
C2A2 C2A1 P1 121.5(7) . . ?
C2A6 C2A1 P1 119.0(7) . . ?
C2A1 C2A2 C2A3 119.4(10) . . ?
C2A4 C2A3 C2A2 121.9(11) . . ?
C2A3 C2A4 C2A5 119.9(10) . . ?
C2A4 C2A5 C2A6 119.6(10) . . ?
C2A5 C2A6 C2A1 119.7(10) . . ?
C3A6 C3A1 C3A2 118.4(8) . . ?
C3A6 C3A1 P1 119.9(7) . . ?
C3A2 C3A1 P1 121.6(6) . . ?
C3A3 C3A2 C3A1 120.2(9) . . ?
C3A4 C3A3 C3A2 119.7(10) . . ?
C3A3 C3A4 C3A5 121.0(10) . . ?
C3A4 C3A5 C3A6 118.8(10) . . ?
C3A1 C3A6 C3A5 121.8(10) . . ?
C4A2 C4A1 C4A6 119.7(10) . . ?
C4A2 C4A1 P2 121.3(8) . . ?
C4A6 C4A1 P2 119.0(8) . . ?
C4A1 C4A2 C4A3 116.0(12) . . ?
C4A4 C4A3 C4A2 123.7(14) . . ?
C4A3 C4A4 C4A5 120.2(13) . . ?
C4A4 C4A5 C4A6 120.8(14) . . ?
C4A5 C4A6 C4A1 119.4(13) . . ?
C5A2 C5A1 C5A6 117.4(8) . . ?
C5A2 C5A1 P2 119.7(7) . . ?
C5A6 C5A1 P2 122.7(7) . . ?
C5A3 C5A2 C5A1 121.2(10) . . ?
C5A4 C5A3 C5A2 120.8(10) . . ?
C5A3 C5A4 C5A5 120.8(10) . . ?
C5A6 C5A5 C5A4 119.8(10) . . ?
C5A5 C5A6 C5A1 119.9(10) . . ?
C2B C1B C6B 123.2(8) . . ?
C2B C1B O1B 118.9(9) . . ?
C6B C1B O1B 117.6(9) . . ?
C1B C2B C3B 117.7(8) . . ?
C1B C2B C7B 121.9(8) . . ?
C3B C2B C7B 120.4(9) . . ?
C4B C3B C2B 121.1(8) . . ?
C5B C4B C3B 116.7(7) . . ?
C5B C4B C7A 120.8(7) . . ?
C3B C4B C7A 122.5(7) . . ?
C4B C5B C6B 124.0(8) . . ?
C4B C5B O4B 116.8(7) . . ?
C6B C5B O4B 119.1(8) . . ?
C5B C6B C1B 117.2(9) . . ?
C8B1 C7B C2B 115.6(7) . . ?
C8B1 C7B C2C 111.1(9) . . ?
C2B C7B C2C 110.3(6) . . ?
O2B C10B O3B 129.9(9) . . ?
O2B C10B O1B 125.4(10) . . ?
O3B C10B O1B 104.7(8) . . ?
O3B C11B C12B 105.8(10) . . ?
C13B C12B C11B 178.8(15) . . ?
O5B C14B O6B 126.7(10) . . ?
O5B C14B O4B 127.5(10) . . ?
O6B C14B O4B 105.7(8) . . ?
C7B C8B1 C9B1 99.5(10) . . ?
C1B1 C9B1 C8B1 104.5(13) . . ?
C1B2 C1B1 C1B6 120.0 . . ?
C1B2 C1B1 C9B1 119.6(11) . . ?
C1B6 C1B1 C9B1 120.4(11) . . ?
C1B1 C1B2 C1B3 120.0 . . ?
C1B4 C1B3 C1B2 120.0 . . ?
C1B5 C1B4 C1B3 120.0 . . ?
C1B4 C1B5 C1B6 120.0 . . ?
C1B5 C1B6 C1B1 120.0 . . ?
C1B2 C1B1 C1B6 120.0 . . ?
C1B2 C1B1 C9B2 120.3(12) . . ?
C1B6 C1B1 C9B2 119.7(12) . . ?
C1B3 C1B2 C1B1 120.0 . . ?
C1B2 C1B3 C1B4 120.0 . . ?
C1B5 C1B4 C1B3 120.0 . . ?
C1B4 C1B5 C1B6 120.0 . . ?
C1B5 C1B6 C1B1 120.0 . . ?
C2C C1C C6C 122.1(7) . . ?
C2C C1C O1C 118.0(7) . . ?
C6C C1C O1C 120.0(7) . . ?
C3C C2C C1C 116.7(7) . . ?
C3C C2C C7B 123.1(7) . . ?
C1C C2C C7B 120.2(7) . . ?
C4C C3C C2C 123.8(7) . . ?
C3C C4C C5C 116.6(7) . . ?
C3C C4C C7C 121.0(7) . . ?
C5C C4C C7C 122.5(7) . . ?
C6C C5C C4C 122.4(7) . . ?
C6C C5C O2C 121.3(6) . . ?
C4C C5C O2C 116.3(6) . . ?
C5C C6C C1C 118.5(7) . . ?
C8C C7C C2D 114.8(7) . . ?
C8C C7C C4C 111.6(7) . . ?
C2D C7C C4C 110.0(6) . . ?
C7C C8C C9C 115.2(7) . . ?
C1C1 C9C C8C 112.1(8) . . ?
C1C2 C1C1 C1C6 120.0 . . ?
C1C2 C1C1 C9C 120.2(8) . . ?
C1C6 C1C1 C9C 119.8(8) . . ?
C1C3 C1C2 C1C1 120.0 . . ?
C1C4 C1C3 C1C2 120.0 . . ?
C1C3 C1C4 C1C5 120.0 . . ?
C1C4 C1C5 C1C6 120.0 . . ?
C1C5 C1C6 C1C1 120.0 . . ?
C2C6 C2C1 C2C2 117.5(10) . . ?
C2C6 C2C1 P3 121.9(7) . . ?
C2C2 C2C1 P3 120.6(8) . . ?
C2C1 C2C2 C2C3 119.0(13) . . ?
C2C4 C2C3 C2C2 120.9(14) . . ?
C2C5 C2C4 C2C3 117.6(11) . . ?
C2C4 C2C5 C2C6 122.5(12) . . ?
C2C1 C2C6 C2C5 121.7(11) . . ?
C3C2 C3C1 C3C6 119.7(9) . . ?
C3C2 C3C1 P3 121.4(7) . . ?
C3C6 C3C1 P3 118.9(7) . . ?
C3C1 C3C2 C3C3 118.4(10) . . ?
C3C4 C3C3 C3C2 121.1(11) . . ?
C3C3 C3C4 C3C5 121.9(11) . . ?
C3C4 C3C5 C3C6 118.2(12) . . ?
C3C5 C3C6 C3C1 120.7(11) . . ?
C4C6 C4C1 C4C2 119.4(8) . . ?
C4C6 C4C1 P4 123.5(7) . . ?
C4C2 C4C1 P4 117.1(7) . . ?
C4C3 C4C2 C4C1 119.7(9) . . ?
C4C4 C4C3 C4C2 121.9(9) . . ?
C4C5 C4C4 C4C3 118.7(9) . . ?
C4C4 C4C5 C4C6 121.4(10) . . ?
C4C1 C4C6 C4C5 118.9(9) . . ?
C5C6 C5C1 C5C2 120.0(8) . . ?
C5C6 C5C1 P4 121.9(7) . . ?
C5C2 C5C1 P4 117.9(7) . . ?
C5C3 C5C2 C5C1 119.1(9) . . ?
C5C4 C5C3 C5C2 119.7(10) . . ?
C5C5 C5C4 C5C3 120.6(9) . . ?
C5C4 C5C5 C5C6 121.0(10) . . ?
C5C1 C5C6 C5C5 119.6(10) . . ?
C2D C1D C6D 124.0(8) . . ?
C2D C1D O1D 117.5(7) . . ?
C6D C1D O1D 118.5(8) . . ?
C1D C2D C3D 116.2(8) . . ?
C1D C2D C7C 122.4(7) . . ?
C3D C2D C7C 121.4(8) . . ?
C4D C3D C2D 121.1(9) . . ?
C5D C4D C3D 118.6(8) . . ?
C5D C4D C7D 120.4(8) . . ?
C3D C4D C7D 121.0(9) . . ?
C6D C5D C4D 122.4(8) . . ?
C6D C5D O4D 122.4(9) . . ?
C4D C5D O4D 115.1(9) . . ?
C5D C6D C1D 117.7(9) . . ?
C8D1 C7D C4D 115.3(8) . . ?
C8D1 C7D C4A 114.5(8) . . ?
C4D C7D C4A 110.2(6) . . ?
C7D C8D1 C9D1 107.8(10) . . ?
C1D1 C9D1 C8D1 107.2(13) . . ?
C1D2 C1D1 C1D6 120.0 . . ?
C1D2 C1D1 C9D1 121.5(15) . . ?
C1D6 C1D1 C9D1 118.1(15) . . ?
C1D1 C1D2 C1D3 120.0 . . ?
C1D2 C1D3 C1D4 120.0 . . ?
C1D5 C1D4 C1D3 120.0 . . ?
C1D4 C1D5 C1D6 120.0 . . ?
C1D5 C1D6 C1D1 120.0 . . ?
C1DB C1DA C1DF 120.0 . . ?
C1DB C1DA C9D2 105(3) . . ?
C1DF C1DA C9D2 134(3) . . ?
C1DC C1DB C1DA 120.0 . . ?
C1DB C1DC C1DD 120.0 . . ?
C1DE C1DD C1DC 120.0 . . ?
C1DF C1DE C1DD 120.0 . . ?
C1DE C1DF C1DA 120.0 . . ?
O2D C10D O3D 127.5(10) . . ?
O2D C10D O1D 125.7(9) . . ?
O3D C10D O1D 106.8(8) . . ?
C12D C11D O3D 114.5(19) . . ?
C13D C12D C11D 178(3) . . ?
O3D C11D C12D 116(3) . . ?
C13D C12D C11D 174(3) . . ?
O5D C14D O6D 116(2) . . ?
O5D C14D O4D 135(2) . . ?
O6D C14D O4D 106.6(19) . . ?
C16D C15D O6D 115(3) . . ?
C17D C16D C15D 173(5) . . ?
C14D O6D C15D 122(2) . . ?
O5D C14D O4D 128.6(16) . . ?
O5D C14D O6D 127.0(17) . . ?
O4D C14D O6D 104.4(14) . . ?
C16D C15D O6D 107.4(18) . . ?
C17D C16D C15D 173(2) . . ?
C14D O6D C15D 114.9(16) . . ?
Cl61 C600 Cl60 120.0(16) . . ?
O6B C15Q C16Q 81.0(15) . . ?
C17Q C16Q C15Q 167(6) . . ?
Cl51 C500 Cl50 104.3(13) . . ?

loop_
_geom_bond_atom_site_label_1
_geom_bond_atom_site_label_2
_geom_bond_distance
_geom_bond_site_symmetry_2
_geom_bond_publ_flag
Au1 P1 2.216(2) . ?
Au1 Cl1 2.283(2) . ?
Au2 P2 2.209(2) . ?
Au2 Cl2 2.286(2) . ?
Au3 P3 2.204(2) . ?
Au3 Cl3 2.269(3) . ?
Au4 P4 2.204(2) . ?
Au4 Cl4 2.267(3) . ?
P1 O1A 1.622(5) . ?
P1 C3A1 1.799(8) . ?
P1 C2A1 1.808(8) . ?
P2 O2A 1.624(5) . ?
P2 C5A1 1.785(9) . ?
P2 C4A1 1.791(9) . ?
P3 O1C 1.630(5) . ?
P3 C2C1 1.789(8) . ?
P3 C3C1 1.800(8) . ?
P4 O2C 1.621(5) . ?
P4 C5C1 1.800(8) . ?
P4 C4C1 1.805(8) . ?
O1A C1A 1.407(8) . ?
O2A C5A 1.401(9) . ?
O1B C10B 1.370(11) . ?
O1B C1B 1.400(10) . ?
O2B C10B 1.151(11) . ?
O3B C10B 1.322(12) . ?
O3B C11B 1.448(12) . ?
O4B C14B 1.356(12) . ?
O4B C5B 1.406(10) . ?
O5B C14B 1.220(12) . ?
O6B C14B 1.335(12) . ?
O6B C15Q 1.512(15) . ?
O1C C1C 1.408(9) . ?
O2C C5C 1.424(8) . ?
O1D C10D 1.347(11) . ?
O1D C1D 1.408(10) . ?
O2D C10D 1.187(11) . ?
O3D C11D 1.31(3) . ?
O3D C10D 1.335(11) . ?
O3D C11D 1.53(2) . ?
O4D C14D 1.295(15) . ?
O4D C5D 1.399(10) . ?
O4D C14D 1.43(2) . ?
C1A C6A 1.379(10) . ?
C1A C2A 1.386(10) . ?
C2A C3A 1.406(10) . ?
C2A C7A 1.527(10) . ?
C3A C4A 1.367(10) . ?
C4A C5A 1.383(10) . ?
C4A C7D 1.526(11) . ?
C5A C6A 1.370(11) . ?
C7A C4B 1.513(11) . ?
C7A C8A 1.524(11) . ?
C8A C9A 1.545(11) . ?
C9A C1A1 1.512(10) . ?
C1A1 C1A2 1.3900 . ?
C1A1 C1A6 1.3900 . ?
C1A2 C1A3 1.3900 . ?
C1A3 C1A4 1.3900 . ?
C1A4 C1A5 1.3900 . ?
C1A5 C1A6 1.3900 . ?
C2A1 C2A2 1.343(13) . ?
C2A1 C2A6 1.390(12) . ?
C2A2 C2A3 1.395(14) . ?
C2A3 C2A4 1.316(16) . ?
C2A4 C2A5 1.369(17) . ?
C2A5 C2A6 1.386(14) . ?
C3A1 C3A6 1.348(12) . ?
C3A1 C3A2 1.413(12) . ?
C3A2 C3A3 1.364(13) . ?
C3A3 C3A4 1.361(16) . ?
C3A4 C3A5 1.376(17) . ?
C3A5 C3A6 1.377(14) . ?
C4A1 C4A2 1.379(15) . ?
C4A1 C4A6 1.388(14) . ?
C4A2 C4A3 1.431(16) . ?
C4A3 C4A4 1.28(2) . ?
C4A4 C4A5 1.35(2) . ?
C4A5 C4A6 1.382(17) . ?
C5A1 C5A2 1.402(12) . ?
C5A1 C5A6 1.404(12) . ?
C5A2 C5A3 1.380(14) . ?
C5A3 C5A4 1.317(16) . ?
C5A4 C5A5 1.398(17) . ?
C5A5 C5A6 1.387(14) . ?
C1B C2B 1.361(14) . ?
C1B C6B 1.387(13) . ?
C2B C3B 1.431(12) . ?
C2B C7B 1.527(12) . ?
C3B C4B 1.407(11) . ?
C4B C5B 1.381(12) . ?
C5B C6B 1.383(12) . ?
C7B C8B1 1.515(14) . ?
C7B C2C 1.536(11) . ?
C11B C12B 1.481(18) . ?
C12B C13B 1.180(19) . ?
C8B1 C9B1 1.72(2) . ?
C9B1 C1B1 1.55(2) . ?
C1B1 C1B2 1.3900 . ?
C1B1 C1B6 1.3900 . ?
C1B2 C1B3 1.3900 . ?
C1B3 C1B4 1.3900 . ?
C1B4 C1B5 1.3900 . ?
C1B5 C1B6 1.3900 . ?
C9B2 C1B1 1.52(2) . ?
C1B1 C1B2 1.3900 . ?
C1B1 C1B6 1.3900 . ?
C1B2 C1B3 1.3900 . ?
C1B3 C1B4 1.3900 . ?
C1B4 C1B5 1.3900 . ?
C1B5 C1B6 1.3900 . ?
C1C C2C 1.377(11) . ?
C1C C6C 1.381(10) . ?
C2C C3C 1.377(11) . ?
C3C C4C 1.368(10) . ?
C4C C5C 1.390(10) . ?
C4C C7C 1.541(10) . ?
C5C C6C 1.354(10) . ?
C7C C8C 1.498(12) . ?
C7C C2D 1.530(11) . ?
C8C C9C 1.547(13) . ?
C9C C1C1 1.509(11) . ?
C1C1 C1C2 1.3900 . ?
C1C1 C1C6 1.3900 . ?
C1C2 C1C3 1.3900 . ?
C1C3 C1C4 1.3900 . ?
C1C4 C1C5 1.3900 . ?
C1C5 C1C6 1.3900 . ?
C2C1 C2C6 1.346(13) . ?
C2C1 C2C2 1.375(14) . ?
C2C2 C2C3 1.429(18) . ?
C2C3 C2C4 1.35(2) . ?
C2C4 C2C5 1.315(18) . ?
C2C5 C2C6 1.379(16) . ?
C3C1 C3C2 1.361(12) . ?
C3C1 C3C6 1.386(14) . ?
C3C2 C3C3 1.402(14) . ?
C3C3 C3C4 1.317(17) . ?
C3C4 C3C5 1.366(19) . ?
C3C5 C3C6 1.378(16) . ?
C4C1 C4C6 1.374(12) . ?
C4C1 C4C2 1.386(12) . ?
C4C2 C4C3 1.364(13) . ?
C4C3 C4C4 1.363(15) . ?
C4C4 C4C5 1.350(15) . ?
C4C5 C4C6 1.404(13) . ?
C5C1 C5C6 1.365(12) . ?
C5C1 C5C2 1.412(12) . ?
C5C2 C5C3 1.396(13) . ?
C5C3 C5C4 1.373(15) . ?
C5C4 C5C5 1.359(16) . ?
C5C5 C5C6 1.387(14) . ?
C1D C2D 1.382(12) . ?
C1D C6D 1.385(12) . ?
C2D C3D 1.416(11) . ?
C3D C4D 1.407(12) . ?
C4D C5D 1.374(14) . ?
C4D C7D 1.525(12) . ?
C5D C6D 1.372(13) . ?
C7D C8D1 1.465(14) . ?
C8D1 C9D1 1.71(2) . ?
C9D1 C1D1 1.57(2) . ?
C1D1 C1D2 1.3900 . ?
C1D1 C1D6 1.3900 . ?
C1D2 C1D3 1.3900 . ?
C1D3 C1D4 1.3900 . ?
C1D4 C1D5 1.3900 . ?
C1D5 C1D6 1.3900 . ?
C9D2 C1DA 1.82(5) . ?
C1DA C1DB 1.3900 . ?
C1DA C1DF 1.3900 . ?
C1DB C1DC 1.3900 . ?
C1DC C1DD 1.3900 . ?
C1DD C1DE 1.3900 . ?
C1DE C1DF 1.3900 . ?
C11D C12D 1.48(4) . ?
C12D C13D 1.16(4) . ?
C11D C12D 1.33(4) . ?
C12D C13D 1.20(4) . ?
O5D C14D 1.18(2) . ?
C14D O6D 1.33(2) . ?
C15D C16D 1.39(5) . ?
C15D O6D 1.51(4) . ?
C16D C17D 1.26(6) . ?
C14D O5D 1.203(17) . ?
C14D O6D 1.362(17) . ?
C15D C16D 1.41(3) . ?
C15D O6D 1.49(2) . ?
C16D C17D 1.11(2) . ?
Cl61 C600 1.65(2) . ?
Cl60 C600 1.69(2) . ?
C15Q C16Q 1.84(5) . ?
C16Q C17Q 1.18(9) . ?
C16R C17R 1.21(2) . ?
C500 Cl51 1.64(2) . ?
C500 Cl50 1.77(2) . ?
